data_4332204
loop_
_publ_author_name
'Berry, John F.'
'Bothe, Eberhard'
'Cotton, F. Albert'
'Ibragimov, Sergey A.'
'Murillo, Carlos A.'
'Villagr\'an, Dino'
'Wang, Xiaoping'

_publ_section_title
;
 Metal&#x2212;Metal Bonding in Mixed Valence Ni25+Complexes and
 Spectroscopic Evidence for a Ni26+Species
;
_journal_issue 11
_journal_name_full 'Inorganic Chemistry'
_journal_page_first 4396
_journal_page_last 4406
_journal_paper_doi 10.1021/ic060125q
_journal_volume 45
_journal_year 2006
_chemical_formula_moiety 'C60 H60 N8 Ni2 O8, 1.5(C H2 Cl2)'
_chemical_formula_sum 'C61.5 H63 Cl3 N8 Ni2 O8'
_chemical_formula_weight 1265.97
_chemical_name_common Ni2(DAniF)4,1.5CH2Cl2
_chemical_name_systematic
; 
 ? 
;
_space_group_IT_number 56
_symmetry_cell_setting orthorhombic
_symmetry_space_group_name_Hall '-P 2ab 2ac'
_symmetry_space_group_name_H-M 'P c c n'
_atom_sites_solution_hydrogens geom
_atom_sites_solution_primary direct
_atom_sites_solution_secondary difmap
_audit_creation_method SHELXL-97
_cell_angle_alpha 90.00
_cell_angle_beta 90.00
_cell_angle_gamma 90.00
_cell_formula_units_Z 4
_cell_length_a 15.1025(4)
_cell_length_b 17.3051(8)
_cell_length_c 23.801(2)
_cell_measurement_reflns_used 192
_cell_measurement_temperature 213(2)
_cell_measurement_theta_max 20.6
_cell_measurement_theta_min 9.30
_cell_volume 6220.4(6)
_computing_cell_refinement MADNES
_computing_data_collection MADNES
_computing_data_reduction PROCOR
_computing_structure_refinement 'SHELXL-97 (Sheldrick, 1997)'
_computing_structure_solution 'SHELXS-97 (Sheldrick, 1990)'
_diffrn_ambient_temperature 213(2)
_diffrn_measured_fraction_theta_full 0.995
_diffrn_measured_fraction_theta_max 0.995
_diffrn_measurement_device_type 'Nonius FAST Area Detector System'
_diffrn_measurement_method '\w scans'
_diffrn_radiation_monochromator graphite
_diffrn_radiation_source 'fine-focus sealed tube'
_diffrn_radiation_type MoK\a
_diffrn_radiation_wavelength 0.71073
_diffrn_reflns_av_R_equivalents 0.0957
_diffrn_reflns_av_sigmaI/netI 0.0571
_diffrn_reflns_limit_h_max 16
_diffrn_reflns_limit_h_min -16
_diffrn_reflns_limit_k_max 18
_diffrn_reflns_limit_k_min -18
_diffrn_reflns_limit_l_max 25
_diffrn_reflns_limit_l_min -23
_diffrn_reflns_number 27886
_diffrn_reflns_theta_full 22.50
_diffrn_reflns_theta_max 22.50
_diffrn_reflns_theta_min 2.35
_diffrn_standards_number 0
_exptl_absorpt_coefficient_mu 0.793
_exptl_absorpt_correction_T_max 0.9249
_exptl_absorpt_correction_T_min 0.7166
_exptl_absorpt_correction_type multi-scan
_exptl_absorpt_process_details SORTAV
_exptl_crystal_colour black
_exptl_crystal_density_diffrn 1.352
_exptl_crystal_density_method 'not measured'
_exptl_crystal_description needle
_exptl_crystal_F_000 2636
_exptl_crystal_size_max 0.45
_exptl_crystal_size_mid 0.12
_exptl_crystal_size_min 0.10
_refine_diff_density_max 0.905
_refine_diff_density_min -0.766
_refine_diff_density_rms 0.080
_refine_ls_extinction_method none
_refine_ls_goodness_of_fit_ref 1.125
_refine_ls_hydrogen_treatment noref
_refine_ls_matrix_type full
_refine_ls_number_parameters 404
_refine_ls_number_reflns 4066
_refine_ls_number_restraints 48
_refine_ls_restrained_S_all 1.137
_refine_ls_R_factor_all 0.0906
_refine_ls_R_factor_gt 0.0649
_refine_ls_shift/su_max 0.000
_refine_ls_shift/su_mean 0.000
_refine_ls_structure_factor_coef Fsqd
_refine_ls_weighting_details 'calc w=1/[\s^2^(Fo^2^)+(0.0582P)^2^+18.6306P] where P=(Fo^2^+2Fc^2^)/3'
_refine_ls_weighting_scheme calc
_refine_ls_wR_factor_gt 0.1538
_refine_ls_wR_factor_ref 0.1692
_reflns_number_gt 2995
_reflns_number_total 4066
_reflns_threshold_expression >2sigma(I)
_cod_data_source_file ic060125qsup1.cif
_cod_data_source_block 1One&halfCH2Cl2
_cod_depositor_comments
;
The following automatic conversions were performed:

'_symmetry_cell_setting' value 'Orthorhombic' changed to
'orthorhombic' according to
/home/saulius/struct/CIF-dictionaries/cif_core.dic dictionary named
'cif_core.dic' version 2.4.2 from 2011-04-26.

Automatic conversion script
Id: cif_fix_values 1891 2012-01-12 08:04:46Z andrius 
;
_cod_original_cell_volume 6220.5(7)
_cod_original_formula_sum 'C61.50 H63 Cl3 N8 Ni2 O8'
_cod_database_code 4332204

loop_
_symmetry_equiv_pos_as_xyz
'x, y, z'
'-x+1/2, -y+1/2, z'
'-x, y+1/2, -z+1/2'
'x+1/2, -y, -z+1/2'
'-x, -y, -z'
'x-1/2, y-1/2, -z'
'x, -y-1/2, z-1/2'
'-x-1/2, y, z-1/2'

loop_
_atom_site_label
_atom_site_type_symbol
_atom_site_fract_x
_atom_site_fract_y
_atom_site_fract_z
_atom_site_U_iso_or_equiv
_atom_site_adp_type
_atom_site_occupancy
_atom_site_symmetry_multiplicity
_atom_site_calc_flag
_atom_site_refinement_flags
_atom_site_disorder_assembly
_atom_site_disorder_group
Ni1 Ni 0.7500 0.2500 0.39114(4) 0.0273(3) Uani 1 2 d S . .
Ni2 Ni 0.7500 0.2500 0.28713(4) 0.0309(3) Uani 1 2 d S . .
N1 N 0.7151(3) 0.1436(2) 0.38673(18) 0.0326(11) Uani 1 1 d . . .
N2 N 0.6847(3) 0.1568(3) 0.29130(19) 0.0357(11) Uani 1 1 d . . .
N3 N 0.8713(3) 0.2202(3) 0.38653(19) 0.0335(11) Uani 1 1 d . . .
N4 N 0.8580(3) 0.1927(3) 0.29125(19) 0.0363(11) Uani 1 1 d D . .
C1 C 0.6836(4) 0.1174(3) 0.3384(2) 0.0359(14) Uani 1 1 d . A .
H1A H 0.6589 0.0675 0.3378 0.043 Uiso 1 1 calc R . .
C2 C 0.9026(4) 0.1944(3) 0.3384(3) 0.0383(14) Uani 1 1 d . A .
H2A H 0.9611 0.1760 0.3379 0.046 Uiso 1 1 calc R . .
C11 C 0.7301(3) 0.0887(3) 0.4297(2) 0.0303(13) Uani 1 1 d . . .
C12 C 0.7105(4) 0.1069(3) 0.4855(2) 0.0371(14) Uani 1 1 d . . .
H12A H 0.6873 0.1559 0.4943 0.044 Uiso 1 1 calc R . .
C13 C 0.7248(4) 0.0541(3) 0.5280(2) 0.0391(15) Uani 1 1 d . . .
H13A H 0.7127 0.0679 0.5654 0.047 Uiso 1 1 calc R . .
C14 C 0.7568(4) -0.0189(3) 0.5160(2) 0.0367(13) Uani 1 1 d . . .
C15 C 0.7766(4) -0.0371(3) 0.4608(3) 0.0449(16) Uani 1 1 d . . .
H15A H 0.7990 -0.0863 0.4520 0.054 Uiso 1 1 calc R . .
C16 C 0.7639(4) 0.0167(3) 0.4183(2) 0.0417(15) Uani 1 1 d . . .
H16A H 0.7785 0.0036 0.3811 0.050 Uiso 1 1 calc R . .
O1 O 0.7665(3) -0.0676(2) 0.56061(18) 0.0501(11) Uani 1 1 d . . .
C17 C 0.8043(5) -0.1416(3) 0.5500(3) 0.0578(19) Uani 1 1 d . . .
H17A H 0.8106 -0.1695 0.5851 0.087 Uiso 1 1 calc R . .
H17B H 0.8621 -0.1352 0.5328 0.087 Uiso 1 1 calc R . .
H17C H 0.7661 -0.1704 0.5249 0.087 Uiso 1 1 calc R . .
C21 C 0.6322(2) 0.1301(2) 0.24487(14) 0.0335(13) Uani 0.755(12) 1 d PGD A 1
C22 C 0.5452(3) 0.1548(4) 0.2389(2) 0.037(2) Uani 0.755(12) 1 d PGD A 1
H22 H 0.5205 0.1890 0.2653 0.045 Uiso 0.755(12) 1 calc PR A 1
C23 C 0.4945(3) 0.1289(4) 0.1940(3) 0.041(2) Uani 0.755(12) 1 d PGD A 1
H23 H 0.4356 0.1456 0.1900 0.050 Uiso 0.755(12) 1 calc PR A 1
C24 C 0.5309(4) 0.0783(3) 0.15494(17) 0.0429(19) Uani 0.755(12) 1 d PGD A 1
C25 C 0.6180(4) 0.0536(3) 0.16087(19) 0.038(3) Uani 0.755(12) 1 d PGD A 1
H25 H 0.6426 0.0194 0.1345 0.046 Uiso 0.755(12) 1 calc PR A 1
C26 C 0.6687(3) 0.0795(3) 0.2058(2) 0.037(3) Uani 0.755(12) 1 d PGD A 1
H26 H 0.7275 0.0628 0.2098 0.044 Uiso 0.755(12) 1 calc PR A 1
O2 O 0.4739(6) 0.0561(5) 0.1124(3) 0.053(3) Uani 0.755(12) 1 d PD A 1
C27 C 0.5061(11) -0.0099(8) 0.0790(5) 0.061(5) Uani 0.755(12) 1 d PD A 1
H27A H 0.5531 0.0072 0.0542 0.091 Uiso 0.755(12) 1 calc PR A 1
H27B H 0.4577 -0.0307 0.0568 0.091 Uiso 0.755(12) 1 calc PR A 1
H27C H 0.5285 -0.0496 0.1039 0.091 Uiso 0.755(12) 1 calc PR A 1
C21A C 0.6322(2) 0.1301(2) 0.24487(14) 0.0335(13) Uani 0.245(12) 1 d PD A 2
C22A C 0.5429(7) 0.1191(15) 0.2545(8) 0.037(2) Uani 0.245(12) 1 d PD A 2
H22A H 0.5186 0.1305 0.2899 0.045 Uiso 0.245(12) 1 calc PR A 2
C23A C 0.4892(10) 0.0914(17) 0.2118(9) 0.041(2) Uani 0.245(12) 1 d PD A 2
H23A H 0.4276 0.0886 0.2171 0.050 Uiso 0.245(12) 1 calc PR A 2
C24A C 0.5260(14) 0.0676(19) 0.1612(9) 0.0429(19) Uani 0.245(12) 1 d PD A 2
C25A C 0.6159(15) 0.076(2) 0.1519(9) 0.038(3) Uani 0.245(12) 1 d PD A 2
H25A H 0.6407 0.0616 0.1171 0.046 Uiso 0.245(12) 1 calc PR A 2
C26A C 0.6693(12) 0.1046(18) 0.1947(7) 0.037(3) Uani 0.245(12) 1 d PD A 2
H26A H 0.7310 0.1069 0.1896 0.044 Uiso 0.245(12) 1 calc PR A 2
O2A O 0.4667(19) 0.033(2) 0.1247(10) 0.053(3) Uani 0.245(12) 1 d PD A 2
C27A C 0.505(4) 0.013(4) 0.0696(14) 0.061(5) Uani 0.245(12) 1 d PD A 2
H27D H 0.5361 0.0579 0.0546 0.091 Uiso 0.245(12) 1 calc PR A 2
H27E H 0.4581 -0.0015 0.0440 0.091 Uiso 0.245(12) 1 calc PR A 2
H27F H 0.5462 -0.0293 0.0739 0.091 Uiso 0.245(12) 1 calc PR A 2
C31 C 0.9345(3) 0.2386(3) 0.4294(2) 0.0337(13) Uani 1 1 d . . .
C32 C 1.0004(4) 0.2921(3) 0.4197(3) 0.0475(16) Uani 1 1 d . . .
H32A H 1.0041 0.3167 0.3846 0.057 Uiso 1 1 calc R . .
C33 C 1.0608(4) 0.3100(4) 0.4611(3) 0.0574(18) Uani 1 1 d . . .
H33A H 1.1051 0.3468 0.4539 0.069 Uiso 1 1 calc R . .
C34 C 1.0568(4) 0.2745(4) 0.5128(3) 0.0510(17) Uani 1 1 d . . .
C35 C 0.9894(4) 0.2227(4) 0.5233(3) 0.0472(16) Uani 1 1 d . . .
H35A H 0.9848 0.1993 0.5589 0.057 Uiso 1 1 calc R . .
C36 C 0.9282(4) 0.2049(3) 0.4818(2) 0.0401(15) Uani 1 1 d . . .
H36A H 0.8823 0.1697 0.4893 0.048 Uiso 1 1 calc R . .
O3 O 1.1221(3) 0.2949(3) 0.5501(2) 0.0767(15) Uani 1 1 d . . .
C37 C 1.1206(5) 0.2565(5) 0.6025(3) 0.086(3) Uani 1 1 d . . .
H37A H 1.1691 0.2748 0.6256 0.129 Uiso 1 1 calc R . .
H37B H 1.1267 0.2013 0.5966 0.129 Uiso 1 1 calc R . .
H37C H 1.0649 0.2669 0.6213 0.129 Uiso 1 1 calc R . .
C41 C 0.8906(4) 0.1429(3) 0.24776(18) 0.033(2) Uani 0.747(5) 1 d PGD A 1
C42 C 0.9257(5) 0.0706(3) 0.26036(16) 0.062(3) Uani 0.747(5) 1 d PGD A 1
H42 H 0.9252 0.0525 0.2976 0.075 Uiso 0.747(5) 1 calc PR A 1
C43 C 0.9614(4) 0.0252(3) 0.2179(2) 0.074(3) Uani 0.747(5) 1 d PGD A 1
H43 H 0.9851 -0.0237 0.2264 0.089 Uiso 0.747(5) 1 calc PR A 1
C44 C 0.9621(3) 0.0519(3) 0.16283(18) 0.054(3) Uani 0.747(5) 1 d PGD A 1
C45 C 0.9271(4) 0.1242(3) 0.15024(15) 0.041(2) Uani 0.747(5) 1 d PGD A 1
H45 H 0.9276 0.1423 0.1130 0.049 Uiso 0.747(5) 1 calc PR A 1
C46 C 0.8914(4) 0.1696(2) 0.1927(2) 0.040(2) Uani 0.747(5) 1 d PGD A 1
H46 H 0.8677 0.2185 0.1842 0.048 Uiso 0.747(5) 1 calc PR A 1
O4 O 0.9994(5) 0.0017(4) 0.1243(3) 0.081(2) Uani 0.747(5) 1 d PD A 1
C47 C 1.0140(8) 0.0271(8) 0.0686(3) 0.060(3) Uani 0.747(5) 1 d PD A 1
H47A H 1.0343 -0.0159 0.0459 0.089 Uiso 0.747(5) 1 calc PR A 1
H47B H 1.0586 0.0675 0.0686 0.089 Uiso 0.747(5) 1 calc PR A 1
H47C H 0.9593 0.0473 0.0532 0.089 Uiso 0.747(5) 1 calc PR A 1
C41A C 0.8919(19) 0.1658(15) 0.2385(4) 0.033(2) Uani 0.253(5) 1 d PD A 2
C42A C 0.939(2) 0.0965(14) 0.2378(7) 0.062(3) Uani 0.253(5) 1 d PD A 2
H42A H 0.9494 0.0690 0.2712 0.075 Uiso 0.253(5) 1 calc PR A 2
C43A C 0.969(2) 0.0691(16) 0.1860(6) 0.074(3) Uani 0.253(5) 1 d PD A 2
H43A H 1.0084 0.0272 0.1846 0.089 Uiso 0.253(5) 1 calc PR A 2
C44A C 0.941(2) 0.1038(17) 0.1368(6) 0.054(3) Uani 0.253(5) 1 d PD A 2
C45A C 0.8807(13) 0.1648(11) 0.1374(6) 0.041(2) Uani 0.253(5) 1 d PD A 2
H45A H 0.8586 0.1857 0.1037 0.049 Uiso 0.253(5) 1 calc PR A 2
C46A C 0.8545(16) 0.1941(13) 0.1891(7) 0.040(2) Uani 0.253(5) 1 d PD A 2
H46A H 0.8113 0.2331 0.1908 0.048 Uiso 0.253(5) 1 calc PR A 2
O4A O 0.9713(15) 0.0765(11) 0.0856(6) 0.081(2) Uani 0.253(5) 1 d PD A 2
C47A C 1.037(3) 0.019(3) 0.0856(13) 0.060(3) Uani 0.253(5) 1 d PD A 2
H47D H 1.0636 0.0154 0.0485 0.089 Uiso 0.253(5) 1 calc PR A 2
H47E H 1.0106 -0.0306 0.0952 0.089 Uiso 0.253(5) 1 calc PR A 2
H47F H 1.0824 0.0315 0.1129 0.089 Uiso 0.253(5) 1 calc PR A 2
Cl1 Cl 0.3591(4) 0.2946(4) 0.2849(3) 0.142(2) Uiso 0.539(4) 1 d PD B 1
C1S C 0.3524(11) 0.3871(7) 0.2569(8) 0.130(7) Uiso 0.539(4) 1 d PD B 1
H1SA H 0.3425 0.4247 0.2870 0.155 Uiso 0.539(4) 1 calc PR B 1
H1SB H 0.4081 0.4002 0.2379 0.155 Uiso 0.539(4) 1 calc PR B 1
Cl2 Cl 0.2659(6) 0.3904(4) 0.2094(3) 0.133(2) Uiso 0.539(4) 1 d PD B 1
Cl1A Cl 0.2599(15) 0.4077(13) 0.2258(8) 0.142(2) Uiso 0.211(4) 1 d PD B 2
C1SA C 0.2741(16) 0.378(3) 0.2956(11) 0.130(7) Uiso 0.211(4) 1 d PD B 2
H1SC H 0.3203 0.3388 0.2987 0.155 Uiso 0.211(4) 1 calc PR B 2
H1SD H 0.2895 0.4222 0.3197 0.155 Uiso 0.211(4) 1 calc PR B 2
Cl2A Cl 0.1704(10) 0.3409(9) 0.3130(6) 0.133(2) Uiso 0.211(4) 1 d PD B 2

loop_
_atom_site_aniso_label
_atom_site_aniso_U_11
_atom_site_aniso_U_22
_atom_site_aniso_U_33
_atom_site_aniso_U_23
_atom_site_aniso_U_13
_atom_site_aniso_U_12
Ni1 0.0299(5) 0.0289(5) 0.0231(6) 0.000 0.000 -0.0007(4)
Ni2 0.0369(6) 0.0332(5) 0.0226(6) 0.000 0.000 -0.0039(5)
N1 0.042(3) 0.033(3) 0.023(3) 0.001(2) -0.001(2) -0.004(2)
N2 0.042(3) 0.040(3) 0.025(3) 0.004(2) -0.002(2) -0.008(2)
N3 0.034(3) 0.038(3) 0.028(3) -0.004(2) -0.003(2) 0.000(2)
N4 0.037(3) 0.042(3) 0.030(3) -0.009(2) 0.004(2) -0.001(2)
C1 0.037(3) 0.031(3) 0.039(4) -0.005(3) 0.004(3) -0.004(2)
C2 0.034(3) 0.037(3) 0.044(4) -0.005(3) 0.003(3) -0.002(3)
C11 0.028(3) 0.035(3) 0.028(3) 0.001(3) -0.003(2) -0.007(2)
C12 0.042(3) 0.041(3) 0.028(3) -0.002(3) -0.001(3) 0.009(3)
C13 0.041(4) 0.052(4) 0.025(3) 0.003(3) -0.001(3) 0.007(3)
C14 0.035(3) 0.040(3) 0.035(4) 0.009(3) 0.003(3) -0.002(3)
C15 0.061(4) 0.029(3) 0.045(4) -0.001(3) 0.004(3) 0.011(3)
C16 0.060(4) 0.038(3) 0.027(3) -0.001(3) 0.007(3) 0.006(3)
O1 0.067(3) 0.042(2) 0.041(3) 0.016(2) 0.001(2) 0.007(2)
C17 0.073(5) 0.041(4) 0.059(5) 0.015(3) -0.005(4) 0.006(3)
C21 0.040(4) 0.040(3) 0.021(3) -0.002(3) -0.004(3) -0.009(3)
C22 0.040(4) 0.034(5) 0.038(5) -0.011(4) 0.000(3) -0.005(4)
C23 0.041(4) 0.046(6) 0.037(6) 0.002(4) -0.007(4) 0.003(4)
C24 0.048(4) 0.055(5) 0.026(4) -0.002(4) -0.008(3) -0.009(3)
C25 0.049(4) 0.041(7) 0.025(4) -0.006(4) 0.002(3) -0.008(4)
C26 0.038(4) 0.038(6) 0.035(5) 0.008(4) -0.004(3) -0.005(4)
O2 0.052(3) 0.067(7) 0.040(4) -0.011(4) -0.013(3) -0.008(3)
C27 0.066(5) 0.083(12) 0.033(6) -0.019(7) -0.010(5) -0.010(7)
C21A 0.040(4) 0.040(3) 0.021(3) -0.002(3) -0.004(3) -0.009(3)
C22A 0.040(4) 0.034(5) 0.038(5) -0.011(4) 0.000(3) -0.005(4)
C23A 0.041(4) 0.046(6) 0.037(6) 0.002(4) -0.007(4) 0.003(4)
C24A 0.048(4) 0.055(5) 0.026(4) -0.002(4) -0.008(3) -0.009(3)
C25A 0.049(4) 0.041(7) 0.025(4) -0.006(4) 0.002(3) -0.008(4)
C26A 0.038(4) 0.038(6) 0.035(5) 0.008(4) -0.004(3) -0.005(4)
O2A 0.052(3) 0.067(7) 0.040(4) -0.011(4) -0.013(3) -0.008(3)
C27A 0.066(5) 0.083(12) 0.033(6) -0.019(7) -0.010(5) -0.010(7)
C31 0.030(3) 0.036(3) 0.036(4) -0.005(3) -0.001(3) 0.005(2)
C32 0.040(4) 0.047(4) 0.056(4) 0.002(3) -0.005(3) -0.002(3)
C33 0.045(4) 0.062(4) 0.065(5) -0.005(4) -0.011(4) -0.014(3)
C34 0.041(4) 0.063(4) 0.049(5) -0.017(4) -0.014(3) 0.005(3)
C35 0.046(4) 0.061(4) 0.034(4) -0.004(3) -0.007(3) 0.007(3)
C36 0.037(3) 0.044(4) 0.039(4) -0.002(3) -0.002(3) 0.000(3)
O3 0.057(3) 0.104(4) 0.069(4) -0.022(3) -0.028(3) -0.004(3)
C37 0.059(5) 0.133(8) 0.067(6) -0.031(6) -0.025(4) 0.016(5)
C41 0.043(4) 0.031(6) 0.026(4) 0.000(3) 0.010(3) -0.013(4)
C42 0.106(8) 0.058(6) 0.023(6) 0.004(4) 0.019(5) 0.025(6)
C43 0.125(9) 0.055(6) 0.043(6) 0.003(5) 0.017(6) 0.036(6)
C44 0.064(6) 0.054(6) 0.044(6) -0.014(5) 0.020(5) 0.019(5)
C45 0.043(6) 0.051(6) 0.028(5) -0.002(4) 0.001(4) -0.003(4)
C46 0.045(6) 0.045(6) 0.031(4) -0.005(4) 0.005(4) 0.004(4)
O4 0.132(6) 0.072(4) 0.039(4) -0.002(3) 0.026(4) 0.043(4)
C47 0.077(9) 0.081(6) 0.021(6) -0.007(6) -0.009(5) 0.032(6)
C41A 0.043(4) 0.031(6) 0.026(4) 0.000(3) 0.010(3) -0.013(4)
C42A 0.106(8) 0.058(6) 0.023(6) 0.004(4) 0.019(5) 0.025(6)
C43A 0.125(9) 0.055(6) 0.043(6) 0.003(5) 0.017(6) 0.036(6)
C44A 0.064(6) 0.054(6) 0.044(6) -0.014(5) 0.020(5) 0.019(5)
C45A 0.043(6) 0.051(6) 0.028(5) -0.002(4) 0.001(4) -0.003(4)
C46A 0.045(6) 0.045(6) 0.031(4) -0.005(4) 0.005(4) 0.004(4)
O4A 0.132(6) 0.072(4) 0.039(4) -0.002(3) 0.026(4) 0.043(4)
C47A 0.077(9) 0.081(6) 0.021(6) -0.007(6) -0.009(5) 0.032(6)

loop_
_atom_type_symbol
_atom_type_description
_atom_type_scat_dispersion_real
_atom_type_scat_dispersion_imag
_atom_type_scat_source
C C 0.0033 0.0016 'International Tables Vol C Tables 4.2.6.8 and 6.1.1.4'
H H 0.0000 0.0000 'International Tables Vol C Tables 4.2.6.8 and 6.1.1.4'
N N 0.0061 0.0033 'International Tables Vol C Tables 4.2.6.8 and 6.1.1.4'
Ni Ni 0.3393 1.1124 'International Tables Vol C Tables 4.2.6.8 and 6.1.1.4'
O O 0.0106 0.0060 'International Tables Vol C Tables 4.2.6.8 and 6.1.1.4'
Cl Cl 0.1484 0.1585 'International Tables Vol C Tables 4.2.6.8 and 6.1.1.4'

loop_
_geom_angle_atom_site_label_1
_geom_angle_atom_site_label_2
_geom_angle_atom_site_label_3
_geom_angle
_geom_angle_site_symmetry_1
_geom_angle_site_symmetry_3
N3 Ni1 N3 173.4(3) . 2_655
N3 Ni1 N1 89.56(19) . 2_655
N3 Ni1 N1 90.08(19) 2_655 2_655
N3 Ni1 N1 90.08(19) . .
N3 Ni1 N1 89.56(19) 2_655 .
N1 Ni1 N1 173.7(3) 2_655 .
N3 Ni1 Ni2 86.70(14) . .
N3 Ni1 Ni2 86.70(14) 2_655 .
N1 Ni1 Ni2 86.86(13) 2_655 .
N1 Ni1 Ni2 86.86(13) . .
N2 Ni2 N2 174.0(3) 2_655 .
N2 Ni2 N4 90.0(2) 2_655 2_655
N2 Ni2 N4 89.7(2) . 2_655
N2 Ni2 N4 89.7(2) 2_655 .
N2 Ni2 N4 90.0(2) . .
N4 Ni2 N4 174.1(3) 2_655 .
N2 Ni2 Ni1 87.00(14) 2_655 .
N2 Ni2 Ni1 87.00(14) . .
N4 Ni2 Ni1 87.06(14) 2_655 .
N4 Ni2 Ni1 87.06(14) . .
C1 N1 C11 117.1(4) . .
C1 N1 Ni1 118.4(4) . .
C11 N1 Ni1 124.1(3) . .
C1 N2 C21 118.8(4) . .
C1 N2 Ni2 119.6(4) . .
C21 N2 Ni2 121.4(3) . .
C2 N3 C31 117.1(5) . .
C2 N3 Ni1 119.1(4) . .
C31 N3 Ni1 122.6(3) . .
C2 N4 C41A 125.1(11) . .
C2 N4 C41 117.1(5) . .
C2 N4 Ni2 118.1(4) . .
C41A N4 Ni2 115.3(9) . .
C41 N4 Ni2 124.6(4) . .
N2 C1 N1 124.0(5) . .
N4 C2 N3 124.7(5) . .
C16 C11 C12 118.2(5) . .
C16 C11 N1 121.6(5) . .
C12 C11 N1 120.2(5) . .
C13 C12 C11 120.9(5) . .
C12 C13 C14 120.7(5) . .
O1 C14 C13 116.3(5) . .
O1 C14 C15 125.1(5) . .
C13 C14 C15 118.6(5) . .
C14 C15 C16 120.7(5) . .
C11 C16 C15 120.9(5) . .
C14 O1 C17 117.5(5) . .
C22 C21 C26 120.0 . .
C22 C21 N2 120.1(3) . .
C26 C21 N2 119.9(3) . .
C23 C22 C21 120.0 . .
C24 C23 C22 120.0 . .
O2 C24 C25 125.3(4) . .
O2 C24 C23 114.7(4) . .
C25 C24 C23 120.0 . .
C24 C25 C26 120.0 . .
C25 C26 C21 120.0 . .
C24 O2 C27 113.9(6) . .
C22A C23A C24A 120.3(11) . .
O2A C24A C25A 125.4(12) . .
O2A C24A C23A 114.4(12) . .
C25A C24A C23A 120.2(10) . .
C24A C25A C26A 119.2(11) . .
C24A O2A C27A 113.8(15) . .
C32 C31 C36 119.0(5) . .
C32 C31 N3 120.8(5) . .
C36 C31 N3 120.2(5) . .
C33 C32 C31 120.7(6) . .
C32 C33 C34 120.6(6) . .
O3 C34 C33 115.6(6) . .
O3 C34 C35 125.4(7) . .
C33 C34 C35 119.0(6) . .
C34 C35 C36 120.4(6) . .
C31 C36 C35 120.2(6) . .
C34 O3 C37 116.0(6) . .
C42 C41 C46 120.0 . .
C42 C41 N4 121.1(4) . .
C46 C41 N4 118.8(4) . .
C41 C42 C43 120.0 . .
C44 C43 C42 120.0 . .
O4 C44 C43 114.8(4) . .
O4 C44 C45 125.2(4) . .
C43 C44 C45 120.0 . .
C44 C45 C46 120.0 . .
C45 C46 C41 120.0 . .
C44 O4 C47 119.4(6) . .
C46A C41A C42A 119.9(11) . .
C46A C41A N4 118.7(13) . .
C42A C41A N4 118.0(14) . .
C41A C42A C43A 117.8(11) . .
C44A C43A C42A 120.0(12) . .
C43A C44A O4A 119.6(11) . .
C43A C44A C45A 121.4(10) . .
O4A C44A C45A 119.0(11) . .
C46A C45A C44A 118.1(11) . .
C45A C46A C41A 120.3(11) . .
C44A O4A C47A 118.6(14) . .
Cl2 C1S Cl1 109.0(7) . .
Cl2A C1SA Cl1A 102.9(10) . .

loop_
_geom_bond_atom_site_label_1
_geom_bond_atom_site_label_2
_geom_bond_distance
_geom_bond_site_symmetry_2
Ni1 N3 1.907(4) .
Ni1 N3 1.907(4) 2_655
Ni1 N1 1.918(4) 2_655
Ni1 N1 1.918(4) .
Ni1 Ni2 2.4755(13) .
Ni2 N2 1.893(4) 2_655
Ni2 N2 1.893(4) .
Ni2 N4 1.911(5) 2_655
Ni2 N4 1.911(5) .
N1 C1 1.325(7) .
N1 C11 1.415(7) .
N2 C1 1.313(7) .
N2 C21 1.437(5) .
N3 C2 1.316(7) .
N3 C31 1.433(7) .
N4 C2 1.309(7) .
N4 C41A 1.434(6) .
N4 C41 1.435(5) .
C11 C16 1.374(8) .
C11 C12 1.397(8) .
C12 C13 1.379(8) .
C13 C14 1.382(8) .
C14 O1 1.363(7) .
C14 C15 1.385(8) .
C15 C16 1.388(8) .
O1 C17 1.424(7) .
C21 C22 1.3900 .
C21 C26 1.3900 .
C22 C23 1.3900 .
C23 C24 1.3900 .
C24 O2 1.384(5) .
C24 C25 1.3900 .
C25 C26 1.3900 .
O2 C27 1.474(10) .
C22A C23A 1.387(9) .
C23A C24A 1.388(9) .
C24A O2A 1.383(10) .
C24A C25A 1.384(9) .
C25A C26A 1.392(10) .
O2A C27A 1.475(13) .
C31 C32 1.379(8) .
C31 C36 1.380(8) .
C32 C33 1.376(9) .
C33 C34 1.377(9) .
C34 O3 1.374(7) .
C34 C35 1.380(9) .
C35 C36 1.388(8) .
O3 C37 1.415(9) .
C41 C42 1.3900 .
C41 C46 1.3900 .
C42 C43 1.3900 .
C43 C44 1.3900 .
C44 O4 1.383(6) .
C44 C45 1.3900 .
C45 C46 1.3900 .
O4 C47 1.414(10) .
C41A C46A 1.392(10) .
C41A C42A 1.392(10) .
C42A C43A 1.400(10) .
C43A C44A 1.383(9) .
C44A O4A 1.385(11) .
C44A C45A 1.391(9) .
C45A C46A 1.389(9) .
O4A C47A 1.410(14) .
Cl1 C1S 1.737(8) .
C1S Cl2 1.729(8) .
Cl1A C1SA 1.750(8) .
C1SA Cl2A 1.744(8) .
